data_1502794
loop_
_publ_author_name
'Cheng, Yuan-Bin'
'Liao, Tzu-Ching'
'Lo, Yi-Wen'
'Chen, Yu-Chen'
'Kuo, Yuh-Chi'
'Chen, Shun-Ying'
'Chien, Ching-Te'
'Hwang, Tsong-Long'
'Shen, Ya-Ching'

_publ_section_title
;
 Nortriterpene lactones from the fruits of Schisandra arisanensis.
;
_journal_issue 7
_journal_name_full 'Journal of natural products'
_journal_page_first 1228
_journal_page_last 1233
_journal_paper_doi 10.1021/np100048h
_journal_volume 73
_journal_year 2010
_chemical_formula_sum 'C30 H48 O13'
_chemical_formula_weight 616.68
_chemical_name_systematic
; 
 ? 
;
_space_group_IT_number 19
_symmetry_cell_setting orthorhombic
_symmetry_space_group_name_Hall 'P 2ac 2ab'
_symmetry_space_group_name_H-M 'P 21 21 21'
_atom_sites_solution_hydrogens geom
_atom_sites_solution_primary direct
_atom_sites_solution_secondary difmap
_audit_creation_method SHELXL-97
_cell_angle_alpha 90.00
_cell_angle_beta 90.00
_cell_angle_gamma 90.00
_cell_formula_units_Z 4
_cell_length_a 9.1827(5)
_cell_length_b 18.1165(13)
_cell_length_c 18.6612(8)
_cell_measurement_reflns_used 2777
_cell_measurement_temperature 295(2)
_cell_measurement_theta_max 77.1898
_cell_measurement_theta_min 3.3996
_cell_volume 3104.4(3)
_computing_cell_refinement
; 
CrysAlisPro, Oxford Diffraction Ltd., 
Version 1.171.33.34d (release 27-02-2009 CrysAlis171 .NET) 
(compiled Feb 27 2009,15:38:38) 
Empirical absorption correction using spherical harmonics, 
 implemented in SCALE3 ABSPACK scaling algorithm. 
;
_computing_data_collection
; 
CrysAlisPro, Oxford Diffraction Ltd., 
Version 1.171.33.34d (release 27-02-2009 CrysAlis171 .NET) 
(compiled Feb 27 2009,15:38:38) 
Empirical absorption correction using spherical harmonics, 
 implemented in SCALE3 ABSPACK scaling algorithm. 
;
_computing_data_reduction
; 
CrysAlisPro, Oxford Diffraction Ltd., 
Version 1.171.33.34d (release 27-02-2009 CrysAlis171 .NET) 
(compiled Feb 27 2009,15:38:38) 
Empirical absorption correction using spherical harmonics, 
 implemented in SCALE3 ABSPACK scaling algorithm. 
;
_computing_molecular_graphics SHELXTL
_computing_publication_material SHELXTL
_computing_structure_refinement 'SHELXL-97 (Sheldrick, 1997)'
_computing_structure_solution 'SHELXS-97 (Sheldrick, 1990)'
_diffrn_ambient_temperature 295(2)
_diffrn_measured_fraction_theta_full 0.998
_diffrn_measured_fraction_theta_max 0.998
_diffrn_measurement_device_type 'Oxford Diffraction Gemini A'
_diffrn_measurement_method CCD
_diffrn_radiation_monochromator graphite
_diffrn_radiation_source 'fine-focus sealed tube'
_diffrn_radiation_type CuK\a
_diffrn_radiation_wavelength 1.54178
_diffrn_reflns_av_R_equivalents 0.0340
_diffrn_reflns_av_sigmaI/netI 0.0583
_diffrn_reflns_limit_h_max 6
_diffrn_reflns_limit_h_min -11
_diffrn_reflns_limit_k_max 20
_diffrn_reflns_limit_k_min -21
_diffrn_reflns_limit_l_max 22
_diffrn_reflns_limit_l_min -22
_diffrn_reflns_number 8558
_diffrn_reflns_theta_full 67.99
_diffrn_reflns_theta_max 67.99
_diffrn_reflns_theta_min 3.40
_exptl_absorpt_coefficient_mu 0.861
_exptl_absorpt_correction_T_max 1.00000
_exptl_absorpt_correction_T_min 0.79414
_exptl_absorpt_correction_type multi-scan
_exptl_absorpt_process_details
; 
CrysAlisPro, Oxford Diffraction Ltd., 
Version 1.171.33.34d (release 27-02-2009 CrysAlis171 .NET) 
(compiled Feb 27 2009,15:38:38) 
Empirical absorption correction using spherical harmonics, 
 implemented in SCALE3 ABSPACK scaling algorithm. 
;
_exptl_crystal_density_diffrn 1.319
_exptl_crystal_density_method 'not measured'
_exptl_crystal_F_000 1328
_exptl_crystal_size_max 0.20
_exptl_crystal_size_mid 0.15
_exptl_crystal_size_min 0.10
_refine_diff_density_max 0.354
_refine_diff_density_min -0.341
_refine_diff_density_rms 0.051
_refine_ls_abs_structure_details 'Flack H D (1983), Acta Cryst. A39, 876-881'
_refine_ls_abs_structure_Flack 0.4(3)
_refine_ls_extinction_method none
_refine_ls_goodness_of_fit_ref 1.027
_refine_ls_hydrogen_treatment mixed
_refine_ls_matrix_type full
_refine_ls_number_parameters 389
_refine_ls_number_reflns 5161
_refine_ls_number_restraints 6
_refine_ls_restrained_S_all 1.037
_refine_ls_R_factor_all 0.0904
_refine_ls_R_factor_gt 0.0634
_refine_ls_shift/su_max 0.774
_refine_ls_shift/su_mean 0.039
_refine_ls_structure_factor_coef Fsqd
_refine_ls_weighting_details 'calc w=1/[\s^2^(Fo^2^)+(0.1000P)^2^+0.0000P] where P=(Fo^2^+2Fc^2^)/3'
_refine_ls_weighting_scheme calc
_refine_ls_wR_factor_gt 0.1578
_refine_ls_wR_factor_ref 0.1742
_reflns_number_gt 3647
_reflns_number_total 5161
_reflns_threshold_expression >2sigma(I)
_cod_data_source_file np100048h_si_001.cif
_cod_data_source_block ic13878
_cod_depositor_comments
;
The following automatic conversions were performed:

'_symmetry_cell_setting' value 'Orthorhombic' changed to
'orthorhombic' according to
/home/saulius/struct/CIF-dictionaries/cif_core.dic dictionary named
'cif_core.dic' version 2.4.2 from 2011-04-26.

Automatic conversion script
Id: cif_fix_values 1715 2011-07-08 13:25:40Z adriana 
;
_cod_original_sg_symbol_H-M P2(1)2(1)2(1)
_cod_database_code 1502794

loop_
_symmetry_equiv_pos_as_xyz
'x, y, z'
'-x+1/2, -y, z+1/2'
'-x, y+1/2, -z+1/2'
'x+1/2, -y+1/2, -z'

loop_
_atom_site_label
_atom_site_type_symbol
_atom_site_fract_x
_atom_site_fract_y
_atom_site_fract_z
_atom_site_U_iso_or_equiv
_atom_site_adp_type
_atom_site_occupancy
_atom_site_symmetry_multiplicity
_atom_site_calc_flag
_atom_site_refinement_flags
O1 O 0.8304(4) 0.0248(2) 1.20365(15) 0.0601(8) Uani 1 1 d .
O2 O 0.6871(3) -0.02243(18) 1.06273(15) 0.0539(7) Uani 1 1 d .
O3 O 0.5414(3) 0.04464(16) 0.95626(12) 0.0418(6) Uani 1 1 d .
O4 O 0.2863(4) -0.1347(2) 1.0467(2) 0.0728(10) Uani 1 1 d .
O5 O 0.6541(5) -0.1413(2) 1.0822(3) 0.0909(13) Uani 1 1 d .
O6 O 0.5656(4) 0.1623(2) 1.11454(16) 0.0610(8) Uani 1 1 d .
H6C H 0.4922 0.1673 1.1391 0.092 Uiso 1 1 calc R
O7 O 0.6361(5) 0.1770(3) 0.82942(18) 0.0879(13) Uani 1 1 d .
O8 O 0.6480(3) 0.0158(2) 0.85068(15) 0.0595(8) Uani 1 1 d .
H8B H 0.6322 0.0126 0.8075 0.089 Uiso 1 1 calc R
O9 O 0.0732(3) -0.04608(19) 0.96453(18) 0.0594(8) Uani 1 1 d .
H9A H -0.0118 -0.0573 0.9566 0.089 Uiso 1 1 calc R
O10 O 0.2653(5) -0.0937(4) 1.1586(2) 0.1051(16) Uani 1 1 d .
C1 C 0.6841(5) 0.0257(3) 1.1801(2) 0.0579(11) Uani 1 1 d .
H1A H 0.6238 0.0595 1.2084 0.069 Uiso 1 1 calc R
C2 C 0.6236(6) -0.0522(3) 1.1799(3) 0.0737(16) Uani 1 1 d .
H2A H 0.6718 -0.0826 1.2155 0.088 Uiso 1 1 calc R
H2B H 0.5197 -0.0522 1.1892 0.088 Uiso 1 1 calc R
C3 C 0.6554(6) -0.0792(3) 1.1056(3) 0.0659(13) Uani 1 1 d .
C4 C 0.9063(5) 0.0857(3) 1.1681(2) 0.0538(10) Uani 1 1 d .
C5 C 0.8444(5) 0.0812(2) 1.09081(19) 0.0470(9) Uani 1 1 d .
H5A H 0.9025 0.0441 1.0656 0.056 Uiso 1 1 calc R
C6 C 0.8592(5) 0.1522(3) 1.0483(2) 0.0504(9) Uani 1 1 d .
H6A H 0.9602 0.1679 1.0491 0.061 Uiso 1 1 calc R
H6B H 0.8015 0.1904 1.0711 0.061 Uiso 1 1 calc R
C7 C 0.8097(5) 0.1440(3) 0.9700(2) 0.0536(10) Uani 1 1 d .
H7A H 0.8280 0.0938 0.9543 0.064 Uiso 1 1 calc R
H7B H 0.8670 0.1767 0.9401 0.064 Uiso 1 1 calc R
C8 C 0.6466(5) 0.1618(3) 0.9596(2) 0.0506(10) Uani 1 1 d .
H8A H 0.6267 0.2140 0.9691 0.061 Uiso 1 1 calc R
C9 C 0.5364(5) 0.1126(2) 0.99652(19) 0.0433(9) Uani 1 1 d .
C10 C 0.6907(5) 0.0483(3) 1.09926(19) 0.0471(9) Uani 1 1 d .
C11 C 0.3815(5) 0.1485(3) 0.9878(2) 0.0510(10) Uani 1 1 d .
H11A H 0.3552 0.1726 1.0324 0.061 Uiso 1 1 calc R
H11B H 0.3863 0.1861 0.9509 0.061 Uiso 1 1 calc R
C12 C 0.2639(4) 0.0935(3) 0.9684(2) 0.0506(10) Uani 1 1 d .
H12A H 0.1704 0.1128 0.9836 0.061 Uiso 1 1 calc R
H12B H 0.2811 0.0480 0.9944 0.061 Uiso 1 1 calc R
C13 C 0.2571(4) 0.0764(3) 0.8884(2) 0.0492(10) Uani 1 1 d .
C14 C 0.6119(5) 0.1420(3) 0.8824(2) 0.0557(11) Uani 1 1 d .
C15 C 0.5445(4) 0.0634(3) 0.88226(19) 0.0459(9) Uani 1 1 d .
C16 C 0.3964(4) 0.0592(3) 0.84799(18) 0.0493(10) Uani 1 1 d .
H16A H 0.3955 0.0773 0.7985 0.059 Uiso 1 1 calc R
C17 C 0.2845(4) -0.0002(3) 0.86183(19) 0.0485(10) Uani 1 1 d .
H17A H 0.2271 -0.0127 0.8193 0.058 Uiso 1 1 calc R
C18 C 0.1470(6) 0.1231(3) 0.8484(3) 0.0651(13) Uani 1 1 d .
H18A H 0.1477 0.1099 0.7986 0.098 Uiso 1 1 calc R
H18B H 0.1720 0.1743 0.8533 0.098 Uiso 1 1 calc R
H18C H 0.0517 0.1148 0.8679 0.098 Uiso 1 1 calc R
C19 C 0.5580(5) 0.0938(3) 1.07673(18) 0.0466(9) Uani 1 1 d .
H19A H 0.4708 0.0676 1.0932 0.056 Uiso 1 1 calc R
C20 C 0.3099(5) -0.0656(2) 0.9110(2) 0.0472(9) Uani 1 1 d .
H20A H 0.3636 -0.0486 0.9533 0.057 Uiso 1 1 calc R
C21 C 0.4021(6) -0.1242(3) 0.8722(3) 0.0719(14) Uani 1 1 d .
H21A H 0.4927 -0.1026 0.8574 0.108 Uiso 1 1 calc R
H21B H 0.3502 -0.1418 0.8310 0.108 Uiso 1 1 calc R
H21C H 0.4209 -0.1646 0.9042 0.108 Uiso 1 1 calc R
C22 C 0.1662(5) -0.1007(3) 0.9359(2) 0.0522(10) Uani 1 1 d .
H22A H 0.1181 -0.1220 0.8938 0.063 Uiso 1 1 calc R
C23 C 0.1915(6) -0.1623(3) 0.9895(2) 0.0602(11) Uani 1 1 d .
H23A H 0.2393 -0.2039 0.9654 0.072 Uiso 1 1 calc R
C24 C 0.0571(6) -0.1902(3) 1.0290(2) 0.0618(12) Uani 1 1 d .
H24A H -0.0304 -0.1816 1.0010 0.074 Uiso 1 1 calc R
H24B H 0.0650 -0.2425 1.0392 0.074 Uiso 1 1 calc R
C25 C 0.0550(5) -0.1452(3) 1.0979(2) 0.0567(11) Uani 1 1 d .
H25A H -0.0043 -0.1011 1.0894 0.068 Uiso 1 1 calc R
C26 C 0.2087(6) -0.1212(3) 1.1067(3) 0.0667(13) Uani 1 1 d .
C27 C -0.0043(8) -0.1837(4) 1.1642(3) 0.0837(18) Uani 1 1 d .
H27A H -0.0014 -0.1503 1.2041 0.126 Uiso 1 1 calc R
H27B H 0.0542 -0.2262 1.1746 0.126 Uiso 1 1 calc R
H27C H -0.1030 -0.1987 1.1556 0.126 Uiso 1 1 calc R
C30 C 1.0683(5) 0.0681(3) 1.1702(3) 0.0683(13) Uani 1 1 d .
H30A H 1.1027 0.0714 1.2187 0.102 Uiso 1 1 calc R
H30B H 1.1202 0.1028 1.1409 0.102 Uiso 1 1 calc R
H30C H 1.0842 0.0191 1.1524 0.102 Uiso 1 1 calc R
C29 C 0.8721(6) 0.1579(3) 1.2064(3) 0.0697(14) Uani 1 1 d .
H29A H 0.9134 0.1569 1.2536 0.105 Uiso 1 1 calc R
H29B H 0.7684 0.1639 1.2098 0.105 Uiso 1 1 calc R
H29C H 0.9128 0.1984 1.1799 0.105 Uiso 1 1 calc R
O11 O -0.2097(5) -0.0996(4) 0.9275(3) 0.1115(18) Uani 1 1 d D
H11 H -0.3073 -0.0967 0.9241 0.134 Uiso 1 1 d RD
H12 H -0.2259 -0.1161 0.9724 0.134 Uiso 1 1 d RD
O12 O 0.3496(7) 0.2032(3) 1.2021(3) 0.124(2) Uani 1 1 d D
H13 H 0.3765 0.2344 1.2370 0.149 Uiso 1 1 d RD
H14 H 0.2595 0.1920 1.2071 0.149 Uiso 1 1 d RD
C31 C 0.5445(18) -0.2495(7) 1.1752(6) 0.185(7) Uani 1 1 d D
H31A H 0.5809 -0.2289 1.1313 0.278 Uiso 1 1 calc R
H31B H 0.6011 -0.2921 1.1879 0.278 Uiso 1 1 calc R
H31C H 0.5513 -0.2133 1.2126 0.278 Uiso 1 1 calc R
O13 O 0.4098(17) -0.2686(9) 1.1667(11) 0.360(11) Uani 1 1 d D
H15 H 0.4055 -0.3054 1.1413 0.432 Uiso 1 1 calc R

loop_
_atom_site_aniso_label
_atom_site_aniso_U_11
_atom_site_aniso_U_22
_atom_site_aniso_U_33
_atom_site_aniso_U_23
_atom_site_aniso_U_13
_atom_site_aniso_U_12
O1 0.0582(18) 0.084(2) 0.0379(13) 0.0099(14) -0.0119(13) -0.0059(17)
O2 0.0593(17) 0.0576(18) 0.0447(14) 0.0034(13) -0.0125(13) -0.0040(15)
O3 0.0406(13) 0.0578(16) 0.0271(10) 0.0011(11) 0.0002(10) 0.0040(12)
O4 0.0508(17) 0.104(3) 0.0633(19) 0.026(2) -0.0058(16) -0.0038(19)
O5 0.095(3) 0.067(3) 0.111(3) 0.014(2) -0.030(3) -0.015(2)
O6 0.0570(17) 0.077(2) 0.0490(14) -0.0160(16) -0.0001(15) 0.0065(16)
O7 0.096(3) 0.118(3) 0.0506(18) 0.033(2) -0.0144(19) -0.036(3)
O8 0.0439(15) 0.098(2) 0.0368(12) -0.0085(15) 0.0036(12) 0.0105(17)
O9 0.0425(15) 0.073(2) 0.0627(17) 0.0087(16) 0.0077(14) 0.0039(15)
O10 0.084(3) 0.154(5) 0.077(3) -0.004(3) -0.026(2) -0.026(3)
C1 0.056(3) 0.083(3) 0.0346(18) 0.008(2) -0.0082(18) -0.006(2)
C2 0.068(3) 0.097(4) 0.056(2) 0.033(3) -0.014(2) -0.029(3)
C3 0.058(3) 0.070(3) 0.070(3) 0.014(3) -0.023(2) -0.012(2)
C4 0.055(2) 0.069(3) 0.0372(17) -0.0025(19) -0.0103(18) -0.004(2)
C5 0.047(2) 0.058(2) 0.0362(17) -0.0044(17) -0.0056(16) -0.0004(19)
C6 0.049(2) 0.061(2) 0.0417(18) 0.0019(18) -0.0051(18) -0.006(2)
C7 0.048(2) 0.072(3) 0.0406(18) 0.0051(19) -0.0021(17) -0.007(2)
C8 0.052(2) 0.060(2) 0.0403(18) 0.0046(18) -0.0013(18) -0.001(2)
C9 0.042(2) 0.053(2) 0.0344(16) 0.0038(17) -0.0004(16) 0.0039(18)
C10 0.049(2) 0.061(2) 0.0313(16) 0.0020(16) -0.0069(16) -0.006(2)
C11 0.046(2) 0.059(2) 0.0475(19) -0.0025(18) -0.0006(18) 0.013(2)
C12 0.043(2) 0.071(3) 0.0381(17) -0.0022(19) 0.0021(17) 0.009(2)
C13 0.041(2) 0.070(3) 0.0370(17) 0.0071(19) -0.0005(16) 0.0063(19)
C14 0.046(2) 0.081(3) 0.0400(19) 0.014(2) -0.0085(17) -0.011(2)
C15 0.042(2) 0.067(3) 0.0289(15) 0.0038(17) 0.0019(16) 0.0016(19)
C16 0.0374(19) 0.082(3) 0.0287(15) 0.0049(18) -0.0002(14) -0.003(2)
C17 0.040(2) 0.074(3) 0.0310(15) 0.0056(17) -0.0007(16) 0.000(2)
C18 0.055(3) 0.082(3) 0.058(2) 0.009(2) -0.008(2) 0.011(3)
C19 0.044(2) 0.064(3) 0.0314(16) -0.0090(17) -0.0012(15) -0.002(2)
C20 0.042(2) 0.061(2) 0.0381(16) 0.0002(18) 0.0029(16) 0.0024(19)
C21 0.062(3) 0.081(3) 0.073(3) 0.008(3) 0.029(3) 0.012(3)
C22 0.048(2) 0.066(3) 0.0429(18) 0.0006(19) 0.0018(18) -0.001(2)
C23 0.058(3) 0.067(3) 0.055(2) 0.006(2) 0.006(2) 0.003(2)
C24 0.065(3) 0.067(3) 0.053(2) -0.001(2) 0.008(2) -0.009(2)
C25 0.056(2) 0.065(3) 0.049(2) 0.004(2) 0.003(2) -0.005(2)
C26 0.056(3) 0.087(4) 0.056(2) 0.013(3) -0.013(2) -0.003(3)
C27 0.100(5) 0.100(5) 0.051(2) 0.002(3) 0.011(3) -0.025(4)
C30 0.054(3) 0.087(3) 0.064(2) -0.002(3) -0.021(2) -0.003(3)
C29 0.078(3) 0.081(3) 0.050(2) -0.017(2) -0.016(2) 0.003(3)
O11 0.064(2) 0.179(5) 0.092(3) 0.007(3) -0.008(2) 0.031(3)
O12 0.105(4) 0.131(5) 0.136(5) -0.044(4) 0.045(4) -0.006(3)
C31 0.33(2) 0.126(8) 0.099(6) 0.054(6) 0.007(11) 0.005(13)
O13 0.297(19) 0.279(17) 0.50(3) -0.068(17) 0.116(18) 0.007(15)

loop_
_atom_type_symbol
_atom_type_description
_atom_type_scat_dispersion_real
_atom_type_scat_dispersion_imag
_atom_type_scat_source
C C 0.0181 0.0091 'International Tables Vol C Tables 4.2.6.8 and 6.1.1.4'
H H 0.0000 0.0000 'International Tables Vol C Tables 4.2.6.8 and 6.1.1.4'
O O 0.0492 0.0322 'International Tables Vol C Tables 4.2.6.8 and 6.1.1.4'

loop_
_geom_angle_atom_site_label_1
_geom_angle_atom_site_label_2
_geom_angle_atom_site_label_3
_geom_angle
C1 O1 C4 107.7(3)
C3 O2 C10 113.7(4)
C15 O3 C9 107.6(3)
C26 O4 C23 110.7(4)
O1 C1 C2 109.8(4)
O1 C1 C10 105.4(3)
C2 C1 C10 104.7(4)
C3 C2 C1 103.6(4)
O5 C3 O2 120.2(5)
O5 C3 C2 129.5(5)
O2 C3 C2 110.3(5)
O1 C4 C30 107.2(4)
O1 C4 C29 109.6(4)
C30 C4 C29 111.7(4)
O1 C4 C5 102.0(3)
C30 C4 C5 111.8(4)
C29 C4 C5 113.9(4)
C6 C5 C10 117.7(4)
C6 C5 C4 114.1(4)
C10 C5 C4 105.1(3)
C5 C6 C7 112.9(4)
C6 C7 C8 112.7(4)
C9 C8 C14 98.8(3)
C9 C8 C7 117.9(4)
C14 C8 C7 105.9(4)
O3 C9 C8 104.1(3)
O3 C9 C19 108.2(3)
C8 C9 C19 118.9(3)
O3 C9 C11 109.2(3)
C8 C9 C11 108.3(3)
C19 C9 C11 107.9(3)
O2 C10 C19 109.1(3)
O2 C10 C5 108.4(3)
C19 C10 C5 119.5(4)
O2 C10 C1 102.8(4)
C19 C10 C1 112.0(4)
C5 C10 C1 103.6(3)
C12 C11 C9 113.4(4)
C11 C12 C13 113.4(4)
C17 C13 C18 117.9(4)
C17 C13 C16 60.2(3)
C18 C13 C16 115.6(4)
C17 C13 C12 120.4(4)
C18 C13 C12 113.4(4)
C16 C13 C12 119.6(3)
O7 C14 C8 128.3(5)
O7 C14 C15 124.1(4)
C8 C14 C15 107.6(3)
O8 C15 O3 105.8(3)
O8 C15 C16 113.6(3)
O3 C15 C16 112.5(3)
O8 C15 C14 107.0(3)
O3 C15 C14 103.0(3)
C16 C15 C14 114.0(4)
C15 C16 C17 125.3(4)
C15 C16 C13 122.7(3)
C17 C16 C13 59.2(3)
C13 C17 C16 60.6(3)
C13 C17 C20 123.4(3)
C16 C17 C20 123.8(3)
O6 C19 C10 107.1(3)
O6 C19 C9 107.0(4)
C10 C19 C9 119.1(3)
C17 C20 C22 111.9(3)
C17 C20 C21 109.8(3)
C22 C20 C21 109.3(4)
O9 C22 C23 111.0(4)
O9 C22 C20 110.1(4)
C23 C22 C20 111.8(4)
O4 C23 C22 108.7(4)
O4 C23 C24 104.0(4)
C22 C23 C24 116.0(4)
C25 C24 C23 104.0(4)
C26 C25 C27 112.6(5)
C26 C25 C24 103.7(4)
C27 C25 C24 116.5(4)
O10 C26 O4 120.9(5)
O10 C26 C25 128.1(5)
O4 C26 C25 110.9(4)

loop_
_geom_bond_atom_site_label_1
_geom_bond_atom_site_label_2
_geom_bond_distance
O1 C1 1.413(6)
O1 C4 1.464(6)
O2 C3 1.335(6)
O2 C10 1.451(5)
O3 C15 1.422(4)
O3 C9 1.443(5)
O4 C26 1.349(7)
O4 C23 1.465(6)
O5 C3 1.208(7)
O6 C19 1.429(5)
O7 C14 1.196(6)
O8 C15 1.412(5)
O9 C22 1.412(5)
O10 C26 1.208(7)
C1 C2 1.517(7)
C1 C10 1.565(5)
C2 C3 1.497(8)
C4 C30 1.522(7)
C4 C29 1.524(7)
C4 C5 1.552(5)
C5 C6 1.517(6)
C5 C10 1.540(6)
C6 C7 1.537(5)
C7 C8 1.544(6)
C8 C9 1.515(6)
C8 C14 1.519(6)
C9 C19 1.548(5)
C9 C11 1.572(6)
C10 C19 1.530(6)
C11 C12 1.514(6)
C12 C13 1.525(5)
C13 C17 1.496(7)
C13 C18 1.515(6)
C13 C16 1.518(6)
C14 C15 1.552(6)
C15 C16 1.504(6)
C16 C17 1.511(6)
C17 C20 1.517(6)
C20 C22 1.537(6)
C20 C21 1.537(6)
C22 C23 1.517(6)
C23 C24 1.524(7)
C24 C25 1.523(6)
C25 C26 1.486(7)
C25 C27 1.521(6)
C31 O13 1.294(14)
